data_1516540
loop_
_publ_author_name
'Murray, Benjamin S.'
'Menin, Laure'
'Scopelliti, Rosario'
'Dyson, Paul J.'

_publ_section_title
;
 Conformational control of anticancer activity: the application of
 arene-linked dinuclear ruthenium(ii) organometallics
;
_journal_issue 6
_journal_name_full 'Chemical Science'
_journal_page_first 2536
_journal_paper_doi 10.1039/c4sc00116h
_journal_volume 5
_journal_year 2014
_chemical_formula_moiety 'C21 H31 N4 O5 P Ru'
_chemical_formula_sum 'C21 H31 N4 O5 P Ru'
_chemical_formula_weight 551.54
_space_group_IT_number 14
_symmetry_cell_setting monoclinic
_symmetry_space_group_name_Hall '-P 2ybc'
_symmetry_space_group_name_H-M 'P 1 21/c 1'
_atom_sites_solution_hydrogens geom
_atom_sites_solution_primary direct
_atom_sites_solution_secondary difmap
_audit_creation_method SHELXL-97
_audit_update_record
;
2013-09-30 # Formatted by publCIF

;
_cell_angle_alpha 90.00
_cell_angle_beta 98.3744(10)
_cell_angle_gamma 90.00
_cell_formula_units_Z 4
_cell_length_a 11.58624(12)
_cell_length_b 15.39855(14)
_cell_length_c 13.23391(14)
_cell_measurement_reflns_used 11289
_cell_measurement_temperature 293(2)
_cell_measurement_theta_max 73.2290
_cell_measurement_theta_min 3.3550
_cell_volume 2335.90(4)
_computing_cell_refinement
; 
CrysAlisPro, Agilent Technologies, 
Version 1.171.36.28 (release 01-02-2013 CrysAlis171 .NET) 
(compiled Feb  1 2013,16:14:44) 
;
_computing_data_collection
; 
CrysAlisPro, Agilent Technologies, 
Version 1.171.36.28 (release 01-02-2013 CrysAlis171 .NET) 
(compiled Feb  1 2013,16:14:44) 
;
_computing_data_reduction
; 
CrysAlisPro, Agilent Technologies, 
Version 1.171.36.28 (release 01-02-2013 CrysAlis171 .NET) 
(compiled Feb  1 2013,16:14:44) 
;
_computing_structure_refinement 'SHELXL-97 (Sheldrick, 1997)'
_computing_structure_solution 'SHELXS-97 (Sheldrick, 1990)'
_diffrn_ambient_temperature 293(2)
_diffrn_detector_area_resol_mean 10.2665
_diffrn_measured_fraction_theta_full 0.984
_diffrn_measured_fraction_theta_max 0.984
_diffrn_measurement_device_type 'SuperNova, Dual, Cu at zero, Atlas'
_diffrn_measurement_method 'omega scans'
_diffrn_radiation_monochromator mirror
_diffrn_radiation_source 'SuperNova (Cu) X-ray Source'
_diffrn_radiation_type 'Cu K\a'
_diffrn_radiation_wavelength 1.54178
_diffrn_reflns_av_R_equivalents 0.0175
_diffrn_reflns_av_sigmaI/netI 0.0141
_diffrn_reflns_limit_h_max 14
_diffrn_reflns_limit_h_min -13
_diffrn_reflns_limit_k_max 13
_diffrn_reflns_limit_k_min -19
_diffrn_reflns_limit_l_max 15
_diffrn_reflns_limit_l_min -16
_diffrn_reflns_number 16480
_diffrn_reflns_theta_full 73.30
_diffrn_reflns_theta_max 73.30
_diffrn_reflns_theta_min 4.43
_exptl_absorpt_coefficient_mu 6.422
_exptl_absorpt_correction_T_max 1.00000
_exptl_absorpt_correction_T_min 0.46622
_exptl_absorpt_correction_type multi-scan
_exptl_absorpt_process_details
; 
CrysAlisPro, Agilent Technologies, 
Version 1.171.36.28 (release 01-02-2013 CrysAlis171 .NET) 
(compiled Feb  1 2013,16:14:44) 
Empirical absorption correction using spherical harmonics, 
 implemented in SCALE3 ABSPACK scaling algorithm. 
;
_exptl_crystal_colour orange
_exptl_crystal_density_diffrn 1.568
_exptl_crystal_density_method 'not measured'
_exptl_crystal_description plate
_exptl_crystal_F_000 1136
_exptl_crystal_size_max 0.35
_exptl_crystal_size_mid 0.30
_exptl_crystal_size_min 0.26
_refine_diff_density_max 0.640
_refine_diff_density_min -0.491
_refine_diff_density_rms 0.061
_refine_ls_extinction_method none
_refine_ls_goodness_of_fit_ref 1.069
_refine_ls_hydrogen_treatment constr
_refine_ls_matrix_type full
_refine_ls_number_parameters 320
_refine_ls_number_reflns 4620
_refine_ls_number_restraints 153
_refine_ls_restrained_S_all 1.070
_refine_ls_R_factor_all 0.0261
_refine_ls_R_factor_gt 0.0254
_refine_ls_shift/su_max 0.001
_refine_ls_shift/su_mean 0.000
_refine_ls_structure_factor_coef Fsqd
_refine_ls_weighting_details 'calc w=1/[\s^2^(Fo^2^)+(0.0417P)^2^+0.8614P] where P=(Fo^2^+2Fc^2^)/3'
_refine_ls_weighting_scheme calc
_refine_ls_wR_factor_gt 0.0690
_refine_ls_wR_factor_ref 0.0695
_reflns_number_gt 4468
_reflns_number_total 4620
_reflns_threshold_expression >2sigma(I)
_cod_data_source_file c4sc00116h2.cif
_cod_data_source_block 2a
_cod_original_sg_symbol_H-M 'P 21/c'
_cod_database_code 1516540

loop_
_symmetry_equiv_pos_as_xyz
'x, y, z'
'-x, y+1/2, -z+1/2'
'-x, -y, -z'
'x, -y-1/2, z-1/2'

loop_
_atom_site_label
_atom_site_type_symbol
_atom_site_fract_x
_atom_site_fract_y
_atom_site_fract_z
_atom_site_U_iso_or_equiv
_atom_site_adp_type
_atom_site_occupancy
_atom_site_symmetry_multiplicity
_atom_site_calc_flag
_atom_site_refinement_flags
_atom_site_disorder_assembly
_atom_site_disorder_group
Ru1 Ru 0.123480(12) 0.198528(9) 0.237524(11) 0.03554(7) Uani 1 1 d . . .
P1 P -0.06754(4) 0.21101(3) 0.15789(4) 0.04032(12) Uani 1 1 d . . .
O1 O 0.08188(15) 0.28350(10) 0.34895(12) 0.0466(3) Uani 1 1 d . . .
O2 O 0.14601(14) 0.31885(10) 0.17057(12) 0.0450(3) Uani 1 1 d . . .
O3 O 0.06706(17) 0.42302(10) 0.38554(13) 0.0597(4) Uani 1 1 d . . .
O4 O 0.12616(19) 0.45990(11) 0.19299(15) 0.0663(5) Uani 1 1 d . . .
O5 O 0.44200(18) 0.20009(14) -0.08843(18) 0.0715(6) Uani 1 1 d . . .
N1 N -0.2790(2) 0.29569(18) 0.1298(3) 0.0857(9) Uani 1 1 d . . .
N2 N -0.2135(2) 0.2348(2) -0.0236(2) 0.0810(7) Uani 1 1 d . . .
N3 N -0.2858(2) 0.13875(16) 0.1006(2) 0.0724(7) Uani 1 1 d . . .
N4 N 0.4013(3) 0.0676(2) -0.1551(2) 0.0956(9) Uani 1 1 d DU . .
H4A H 0.3818 0.0159 -0.1396 0.115 Uiso 0.535(9) 1 calc PR A 1
H4B H 0.3706 0.0169 -0.1531 0.115 Uiso 0.465(9) 1 calc PR A 2
C1 C 0.08756(18) 0.36488(13) 0.32794(16) 0.0428(4) Uani 1 1 d U . .
C2 C 0.12295(18) 0.38533(14) 0.22201(17) 0.0431(4) Uani 1 1 d U . .
C3 C -0.1622(3) 0.2982(2) 0.1937(3) 0.0789(10) Uani 1 1 d . . .
H3A H -0.1714 0.2920 0.2651 0.095 Uiso 1 1 calc R . .
H3B H -0.1259 0.3540 0.1854 0.095 Uiso 1 1 calc R . .
C4 C -0.0873(2) 0.2288(3) 0.0203(2) 0.0752(8) Uani 1 1 d . . .
H4C H -0.0481 0.2821 0.0058 0.090 Uiso 1 1 calc R . .
H4D H -0.0517 0.1813 -0.0122 0.090 Uiso 1 1 calc R . .
C5 C -0.1697(2) 0.12072(19) 0.1616(3) 0.0724(8) Uani 1 1 d . . .
H5A H -0.1370 0.0689 0.1353 0.087 Uiso 1 1 calc R . .
H5B H -0.1798 0.1096 0.2319 0.087 Uiso 1 1 calc R . .
C6 C -0.2677(3) 0.3061(2) 0.0230(4) 0.0943(13) Uani 1 1 d . . .
H6A H -0.2227 0.3583 0.0159 0.113 Uiso 1 1 calc R . .
H6B H -0.3449 0.3152 -0.0149 0.113 Uiso 1 1 calc R . .
C7 C -0.2718(3) 0.1548(2) -0.0046(3) 0.0786(9) Uani 1 1 d . . .
H7A H -0.2283 0.1069 -0.0281 0.094 Uiso 1 1 calc R . .
H7B H -0.3485 0.1549 -0.0454 0.094 Uiso 1 1 calc R . .
C8 C -0.3367(3) 0.2138(3) 0.1416(3) 0.0848(10) Uani 1 1 d . . .
H8A H -0.3379 0.2041 0.2139 0.102 Uiso 1 1 calc R . .
H8B H -0.4170 0.2186 0.1090 0.102 Uiso 1 1 calc R . .
C9 C 0.1670(2) 0.08804(14) 0.34164(17) 0.0489(5) Uani 1 1 d U . .
C10 C 0.2703(2) 0.13937(15) 0.34321(17) 0.0491(5) Uani 1 1 d U . .
H10 H 0.3105 0.1578 0.4055 0.059 Uiso 1 1 calc R . .
C11 C 0.31164(18) 0.16201(15) 0.25372(17) 0.0467(5) Uani 1 1 d U . .
H11 H 0.3796 0.1946 0.2568 0.056 Uiso 1 1 calc R . .
C12 C 0.25066(18) 0.13571(13) 0.15630(16) 0.0425(4) Uani 1 1 d U . .
C13 C 0.15386(19) 0.08045(13) 0.15411(17) 0.0432(4) Uani 1 1 d U . .
H13 H 0.1169 0.0590 0.0920 0.052 Uiso 1 1 calc R . .
C14 C 0.11177(19) 0.05697(14) 0.24659(17) 0.0463(5) Uani 1 1 d U . .
H14 H 0.0472 0.0207 0.2440 0.056 Uiso 1 1 calc R . .
C15 C 0.1191(3) 0.06886(19) 0.4382(2) 0.0698(7) Uani 1 1 d U . .
H15A H 0.0395 0.0502 0.4221 0.105 Uiso 1 1 calc R . .
H15B H 0.1226 0.1203 0.4795 0.105 Uiso 1 1 calc R . .
H15C H 0.1645 0.0238 0.4751 0.105 Uiso 1 1 calc R . .
C16 C 0.2902(2) 0.16675(16) 0.05924(18) 0.0497(5) Uani 1 1 d U A .
H16A H 0.3396 0.2174 0.0736 0.060 Uiso 1 1 calc R . .
H16B H 0.2228 0.1836 0.0109 0.060 Uiso 1 1 calc R . .
C17 C 0.3572(2) 0.09613(17) 0.0125(2) 0.0571(6) Uani 1 1 d U . .
H17A H 0.4220 0.0772 0.0625 0.069 Uiso 1 1 calc R A .
H17B H 0.3064 0.0466 -0.0046 0.069 Uiso 1 1 calc R . .
C18 C 0.4032(2) 0.1267(2) -0.08199(19) 0.0583(6) Uani 1 1 d U A .
C19A C 0.4284(11) 0.0795(8) -0.2594(7) 0.105(3) Uani 0.535(9) 1 d PDU A 1
H19A H 0.5038 0.1076 -0.2563 0.126 Uiso 0.535(9) 1 calc PR A 1
H19B H 0.3704 0.1172 -0.2971 0.126 Uiso 0.535(9) 1 calc PR A 1
C20A C 0.4306(13) -0.0054(10) -0.3148(8) 0.123(4) Uani 0.535(9) 1 d PDU A 1
H20A H 0.3530 -0.0305 -0.3276 0.147 Uiso 0.535(9) 1 calc PR A 1
H20B H 0.4823 -0.0462 -0.2749 0.147 Uiso 0.535(9) 1 calc PR A 1
C21A C 0.4749(9) 0.0156(7) -0.4155(6) 0.129(4) Uani 0.535(9) 1 d PDU A 1
H21A H 0.4539 0.0741 -0.4353 0.193 Uiso 0.535(9) 1 calc PR A 1
H21B H 0.4403 -0.0237 -0.4675 0.193 Uiso 0.535(9) 1 calc PR A 1
H21C H 0.5582 0.0096 -0.4067 0.193 Uiso 0.535(9) 1 calc PR A 1
C19B C 0.4597(16) 0.1006(9) -0.2419(10) 0.123(4) Uani 0.465(9) 1 d PDU A 2
H19C H 0.4037 0.1333 -0.2887 0.148 Uiso 0.465(9) 1 calc PR A 2
H19D H 0.5225 0.1397 -0.2152 0.148 Uiso 0.465(9) 1 calc PR A 2
C20B C 0.5062(8) 0.0310(6) -0.2967(7) 0.097(3) Uani 0.465(9) 1 d PDU A 2
H20C H 0.5630 -0.0012 -0.2502 0.116 Uiso 0.465(9) 1 calc PR A 2
H20D H 0.5460 0.0553 -0.3498 0.116 Uiso 0.465(9) 1 calc PR A 2
C21B C 0.4122(19) -0.0302(13) -0.3444(15) 0.158(6) Uani 0.465(9) 1 d PDU A 2
H21D H 0.3849 -0.0643 -0.2919 0.237 Uiso 0.465(9) 1 calc PR A 2
H21E H 0.4432 -0.0679 -0.3916 0.237 Uiso 0.465(9) 1 calc PR A 2
H21F H 0.3485 0.0027 -0.3800 0.237 Uiso 0.465(9) 1 calc PR A 2

loop_
_atom_site_aniso_label
_atom_site_aniso_U_11
_atom_site_aniso_U_22
_atom_site_aniso_U_33
_atom_site_aniso_U_23
_atom_site_aniso_U_13
_atom_site_aniso_U_12
Ru1 0.04088(10) 0.03064(10) 0.03458(10) -0.00204(5) 0.00378(6) 0.00120(5)
P1 0.0393(3) 0.0361(2) 0.0451(3) -0.00038(19) 0.0047(2) 0.00158(18)
O1 0.0653(9) 0.0363(7) 0.0398(7) -0.0021(6) 0.0133(7) 0.0041(7)
O2 0.0594(9) 0.0357(7) 0.0418(8) -0.0004(6) 0.0137(7) -0.0007(6)
O3 0.0918(12) 0.0424(8) 0.0463(8) -0.0068(7) 0.0147(8) 0.0115(8)
O4 0.1055(14) 0.0358(8) 0.0625(11) 0.0030(7) 0.0285(10) 0.0004(8)
O5 0.0587(11) 0.0867(16) 0.0714(13) 0.0184(10) 0.0168(10) 0.0086(9)
N1 0.0577(14) 0.0766(18) 0.115(3) -0.0253(15) -0.0123(15) 0.0243(12)
N2 0.0612(13) 0.115(2) 0.0619(14) 0.0164(15) -0.0065(11) 0.0023(15)
N3 0.0510(11) 0.0635(14) 0.099(2) 0.0055(13) -0.0010(12) -0.0079(10)
N4 0.107(2) 0.121(3) 0.0651(16) -0.0257(16) 0.0345(15) 0.0009(18)
C1 0.0503(11) 0.0389(10) 0.0384(10) -0.0033(8) 0.0036(8) 0.0057(8)
C2 0.0487(11) 0.0357(10) 0.0450(10) 0.0010(8) 0.0068(8) -0.0006(8)
C3 0.0601(16) 0.071(2) 0.101(3) -0.0299(16) -0.0050(16) 0.0171(13)
C4 0.0524(14) 0.118(2) 0.0547(15) 0.0120(16) 0.0045(11) -0.0072(16)
C5 0.0582(14) 0.0554(15) 0.100(2) 0.0151(15) -0.0018(14) -0.0079(12)
C6 0.0667(19) 0.072(2) 0.134(4) 0.034(2) -0.022(2) 0.0032(15)
C7 0.0543(14) 0.086(2) 0.090(2) -0.0236(18) -0.0056(14) 0.0011(14)
C8 0.0507(15) 0.114(3) 0.092(2) -0.006(2) 0.0177(15) -0.0015(16)
C9 0.0647(13) 0.0361(10) 0.0456(11) 0.0058(8) 0.0072(9) 0.0110(9)
C10 0.0552(12) 0.0464(11) 0.0414(11) -0.0028(9) -0.0070(9) 0.0112(9)
C11 0.0395(10) 0.0476(11) 0.0503(12) -0.0047(9) -0.0020(8) 0.0060(8)
C12 0.0443(10) 0.0394(10) 0.0435(10) -0.0043(8) 0.0051(8) 0.0081(8)
C13 0.0504(11) 0.0338(9) 0.0440(10) -0.0082(8) 0.0026(8) 0.0060(8)
C14 0.0567(12) 0.0289(10) 0.0533(12) 0.0004(8) 0.0076(10) 0.0018(8)
C15 0.099(2) 0.0608(15) 0.0524(14) 0.0113(12) 0.0198(14) 0.0077(14)
C16 0.0508(11) 0.0511(12) 0.0478(11) -0.0004(10) 0.0095(9) 0.0054(10)
C17 0.0604(13) 0.0570(13) 0.0567(13) -0.0023(11) 0.0176(11) 0.0071(11)
C18 0.0427(11) 0.0809(18) 0.0515(13) 0.0022(12) 0.0075(9) 0.0121(11)
C19A 0.111(6) 0.152(7) 0.058(4) -0.035(4) 0.030(4) 0.001(5)
C20A 0.106(7) 0.190(10) 0.079(6) -0.016(7) 0.035(5) -0.022(7)
C21A 0.167(9) 0.155(8) 0.074(5) -0.008(5) 0.051(5) 0.006(7)
C19B 0.149(9) 0.164(9) 0.065(5) -0.044(6) 0.041(6) -0.026(7)
C20B 0.091(5) 0.126(7) 0.080(5) -0.010(4) 0.039(4) 0.003(5)
C21B 0.165(12) 0.186(13) 0.134(13) -0.068(10) 0.060(10) -0.060(10)

loop_
_atom_type_symbol
_atom_type_description
_atom_type_scat_dispersion_real
_atom_type_scat_dispersion_imag
_atom_type_scat_source
C C 0.0181 0.0091 'International Tables Vol C Tables 4.2.6.8 and 6.1.1.4'
H H 0.0000 0.0000 'International Tables Vol C Tables 4.2.6.8 and 6.1.1.4'
N N 0.0311 0.0180 'International Tables Vol C Tables 4.2.6.8 and 6.1.1.4'
O O 0.0492 0.0322 'International Tables Vol C Tables 4.2.6.8 and 6.1.1.4'
P P 0.2955 0.4335 'International Tables Vol C Tables 4.2.6.8 and 6.1.1.4'
Ru Ru 0.0552 3.2960 'International Tables Vol C Tables 4.2.6.8 and 6.1.1.4'

loop_
_geom_angle_atom_site_label_1
_geom_angle_atom_site_label_2
_geom_angle_atom_site_label_3
_geom_angle
O1 Ru1 O2 78.39(6)
O1 Ru1 C12 150.98(7)
O2 Ru1 C12 92.83(7)
O1 Ru1 C13 162.55(7)
O2 Ru1 C13 119.06(8)
C12 Ru1 C13 37.63(8)
O1 Ru1 C14 124.41(7)
O2 Ru1 C14 156.98(7)
C12 Ru1 C14 68.64(8)
C13 Ru1 C14 38.15(8)
O1 Ru1 C9 95.62(7)
O2 Ru1 C9 157.05(8)
C12 Ru1 C9 81.71(8)
C13 Ru1 C9 68.50(8)
C14 Ru1 C9 37.45(8)
O1 Ru1 C11 114.49(7)
O2 Ru1 C11 94.80(8)
C12 Ru1 C11 38.00(8)
C13 Ru1 C11 67.12(8)
C14 Ru1 C11 79.12(8)
C9 Ru1 C11 67.28(9)
O1 Ru1 C10 92.67(7)
O2 Ru1 C10 119.81(8)
C12 Ru1 C10 67.58(8)
C13 Ru1 C10 79.20(8)
C14 Ru1 C10 66.86(8)
C9 Ru1 C10 37.69(9)
C11 Ru1 C10 36.15(9)
O1 Ru1 P1 88.03(5)
O2 Ru1 P1 84.46(5)
C12 Ru1 P1 118.92(6)
C13 Ru1 P1 93.03(6)
C14 Ru1 P1 92.57(6)
C9 Ru1 P1 117.73(7)
C11 Ru1 P1 156.92(6)
C10 Ru1 P1 155.37(7)
C4 P1 C5 98.79(16)
C4 P1 C3 98.92(18)
C5 P1 C3 97.77(16)
C4 P1 Ru1 116.09(9)
C5 P1 Ru1 120.23(9)
C3 P1 Ru1 120.63(10)
C1 O1 Ru1 115.77(13)
C2 O2 Ru1 115.85(13)
C6 N1 C8 108.1(3)
C6 N1 C3 110.4(3)
C8 N1 C3 110.9(3)
C7 N2 C6 109.3(3)
C7 N2 C4 109.6(3)
C6 N2 C4 110.0(3)
C8 N3 C7 109.6(3)
C8 N3 C5 109.4(3)
C7 N3 C5 109.6(2)
C18 N4 C19A 128.0(5)
C18 N4 C19B 111.3(5)
C18 N4 H4A 116.0
C19A N4 H4A 116.0
C19B N4 H4A 131.1
C18 N4 H4B 124.3
C19A N4 H4B 106.7
C19B N4 H4B 124.3
O3 C1 O1 123.9(2)
O3 C1 C2 121.1(2)
O1 C1 C2 114.96(17)
O4 C2 O2 124.8(2)
O4 C2 C1 120.2(2)
O2 C2 C1 114.98(18)
N1 C3 P1 111.2(2)
N1 C3 H3A 109.4
P1 C3 H3A 109.4
N1 C3 H3B 109.4
P1 C3 H3B 109.4
H3A C3 H3B 108.0
N2 C4 P1 111.8(2)
N2 C4 H4C 109.3
P1 C4 H4C 109.3
N2 C4 H4D 109.3
P1 C4 H4D 109.3
H4C C4 H4D 107.9
N3 C5 P1 112.33(19)
N3 C5 H5A 109.1
P1 C5 H5A 109.1
N3 C5 H5B 109.1
P1 C5 H5B 109.1
H5A C5 H5B 107.9
N1 C6 N2 116.0(3)
N1 C6 H6A 108.3
N2 C6 H6A 108.3
N1 C6 H6B 108.3
N2 C6 H6B 108.3
H6A C6 H6B 107.4
N2 C7 N3 115.7(3)
N2 C7 H7A 108.4
N3 C7 H7A 108.4
N2 C7 H7B 108.4
N3 C7 H7B 108.4
H7A C7 H7B 107.4
N3 C8 N1 116.0(3)
N3 C8 H8A 108.3
N1 C8 H8A 108.3
N3 C8 H8B 108.3
N1 C8 H8B 108.3
H8A C8 H8B 107.4
C14 C9 C10 118.0(2)
C14 C9 C15 121.3(2)
C10 C9 C15 120.7(2)
C14 C9 Ru1 70.79(12)
C10 C9 Ru1 72.38(12)
C15 C9 Ru1 127.48(17)
C11 C10 C9 121.2(2)
C11 C10 Ru1 71.85(12)
C9 C10 Ru1 69.93(12)
C11 C10 H10 119.4
C9 C10 H10 119.4
Ru1 C10 H10 131.9
C10 C11 C12 120.7(2)
C10 C11 Ru1 72.01(12)
C12 C11 Ru1 68.81(11)
C10 C11 H11 119.6
C12 C11 H11 119.6
Ru1 C11 H11 132.7
C13 C12 C11 118.5(2)
C13 C12 C16 121.10(19)
C11 C12 C16 120.4(2)
C13 C12 Ru1 71.52(12)
C11 C12 Ru1 73.18(12)
C16 C12 Ru1 126.44(14)
C12 C13 C14 120.45(19)
C12 C13 Ru1 70.85(11)
C14 C13 Ru1 71.16(12)
C12 C13 H13 119.8
C14 C13 H13 119.8
Ru1 C13 H13 131.0
C9 C14 C13 120.8(2)
C9 C14 Ru1 71.76(12)
C13 C14 Ru1 70.69(12)
C9 C14 H14 119.6
C13 C14 H14 119.6
Ru1 C14 H14 130.6
C9 C15 H15A 109.5
C9 C15 H15B 109.5
H15A C15 H15B 109.5
C9 C15 H15C 109.5
H15A C15 H15C 109.5
H15B C15 H15C 109.5
C12 C16 C17 110.96(19)
C12 C16 H16A 109.4
C17 C16 H16A 109.4
C12 C16 H16B 109.4
C17 C16 H16B 109.4
H16A C16 H16B 108.0
C18 C17 C16 112.2(2)
C18 C17 H17A 109.2
C16 C17 H17A 109.2
C18 C17 H17B 109.2
C16 C17 H17B 109.2
H17A C17 H17B 107.9
O5 C18 N4 123.4(3)
O5 C18 C17 121.7(3)
N4 C18 C17 114.9(3)
N4 C19A C20A 111.7(9)
N4 C19A H19A 109.3
C20A C19A H19A 109.3
N4 C19A H19B 109.3
C20A C19A H19B 109.3
H19A C19A H19B 107.9
C19A C20A C21A 105.8(10)
C19A C20A H20A 110.6
C21A C20A H20A 110.6
C19A C20A H20B 110.6
C21A C20A H20B 110.6
H20A C20A H20B 108.7
C20B C19B N4 112.0(10)
C20B C19B H19C 109.2
N4 C19B H19C 109.2
C20B C19B H19D 109.2
N4 C19B H19D 109.2
H19C C19B H19D 107.9
C19B C20B C21B 112.0(11)
C19B C20B H20C 109.2
C21B C20B H20C 109.2
C19B C20B H20D 109.2
C21B C20B H20D 109.2
H20C C20B H20D 107.9
C20B C21B H21D 109.5
C20B C21B H21E 109.5
H21D C21B H21E 109.5
C20B C21B H21F 109.5
H21D C21B H21F 109.5
H21E C21B H21F 109.5

loop_
_geom_bond_atom_site_label_1
_geom_bond_atom_site_label_2
_geom_bond_distance
Ru1 O1 2.0799(15)
Ru1 O2 2.0864(15)
Ru1 C12 2.173(2)
Ru1 C13 2.1822(19)
Ru1 C14 2.188(2)
Ru1 C9 2.201(2)
Ru1 C11 2.231(2)
Ru1 C10 2.233(2)
Ru1 P1 2.3165(5)
P1 C4 1.822(3)
P1 C5 1.831(3)
P1 C3 1.839(3)
O1 C1 1.287(3)
O2 C2 1.279(3)
O3 C1 1.221(3)
O4 C2 1.213(3)
O5 C18 1.224(3)
N1 C6 1.446(6)
N1 C8 1.446(5)
N1 C3 1.488(4)
N2 C7 1.445(5)
N2 C6 1.447(5)
N2 C4 1.496(4)
N3 C8 1.439(4)
N3 C7 1.446(5)
N3 C5 1.490(4)
N4 C18 1.326(4)
N4 C19A 1.472(9)
N4 C19B 1.505(12)
N4 H4A 0.8600
N4 H4B 0.8600
C1 C2 1.549(3)
C3 H3A 0.9700
C3 H3B 0.9700
C4 H4C 0.9700
C4 H4D 0.9700
C5 H5A 0.9700
C5 H5B 0.9700
C6 H6A 0.9700
C6 H6B 0.9700
C7 H7A 0.9700
C7 H7B 0.9700
C8 H8A 0.9700
C8 H8B 0.9700
C9 C14 1.409(3)
C9 C10 1.433(3)
C9 C15 1.495(3)
C10 C11 1.385(3)
C10 H10 0.9300
C11 C12 1.435(3)
C11 H11 0.9300
C12 C13 1.405(3)
C12 C16 1.503(3)
C13 C14 1.428(3)
C13 H13 0.9300
C14 H14 0.9300
C15 H15A 0.9600
C15 H15B 0.9600
C15 H15C 0.9600
C16 C17 1.519(3)
C16 H16A 0.9700
C16 H16B 0.9700
C17 C18 1.504(4)
C17 H17A 0.9700
C17 H17B 0.9700
C19A C20A 1.501(12)
C19A H19A 0.9700
C19A H19B 0.9700
C20A C21A 1.531(11)
C20A H20A 0.9700
C20A H20B 0.9700
C21A H21A 0.9600
C21A H21B 0.9600
C21A H21C 0.9600
C19B C20B 1.442(12)
C19B H19C 0.9700
C19B H19D 0.9700
C20B C21B 1.507(12)
C20B H20C 0.9700
C20B H20D 0.9700
C21B H21D 0.9600
C21B H21E 0.9600
C21B H21F 0.9600

loop_
_geom_torsion_atom_site_label_1
_geom_torsion_atom_site_label_2
_geom_torsion_atom_site_label_3
_geom_torsion_atom_site_label_4
_geom_torsion
O1 Ru1 P1 C4 133.74(15)
O2 Ru1 P1 C4 55.22(15)
C12 Ru1 P1 C4 -34.95(16)
C13 Ru1 P1 C4 -63.69(16)
C14 Ru1 P1 C4 -101.89(16)
C9 Ru1 P1 C4 -130.94(16)
C11 Ru1 P1 C4 -34.0(2)
C10 Ru1 P1 C4 -134.1(2)
O1 Ru1 P1 C5 -107.42(15)
O2 Ru1 P1 C5 174.05(15)
C12 Ru1 P1 C5 83.88(16)
C13 Ru1 P1 C5 55.14(15)
C14 Ru1 P1 C5 16.94(16)
C9 Ru1 P1 C5 -12.11(16)
C11 Ru1 P1 C5 84.8(2)
C10 Ru1 P1 C5 -15.3(2)
O1 Ru1 P1 C3 14.36(17)
O2 Ru1 P1 C3 -64.16(17)
C12 Ru1 P1 C3 -154.33(17)
C13 Ru1 P1 C3 176.93(17)
C14 Ru1 P1 C3 138.73(17)
C9 Ru1 P1 C3 109.68(17)
C11 Ru1 P1 C3 -153.4(2)
C10 Ru1 P1 C3 106.5(2)
O2 Ru1 O1 C1 0.40(15)
C12 Ru1 O1 C1 74.9(2)
C13 Ru1 O1 C1 -178.2(2)
C14 Ru1 O1 C1 -176.12(15)
C9 Ru1 O1 C1 157.97(16)
C11 Ru1 O1 C1 90.41(16)
C10 Ru1 O1 C1 120.30(16)
P1 Ru1 O1 C1 -84.35(15)
O1 Ru1 O2 C2 -1.81(15)
C12 Ru1 O2 C2 -153.89(16)
C13 Ru1 O2 C2 177.70(14)
C14 Ru1 O2 C2 170.82(18)
C9 Ru1 O2 C2 -78.6(2)
C11 Ru1 O2 C2 -115.85(16)
C10 Ru1 O2 C2 -88.21(16)
P1 Ru1 O2 C2 87.31(15)
Ru1 O1 C1 O3 -179.22(18)
Ru1 O1 C1 C2 0.8(2)
Ru1 O2 C2 O4 -176.58(19)
Ru1 O2 C2 C1 2.7(2)
O3 C1 C2 O4 -3.0(3)
O1 C1 C2 O4 176.9(2)
O3 C1 C2 O2 177.7(2)
O1 C1 C2 O2 -2.4(3)
C6 N1 C3 P1 -59.9(3)
C8 N1 C3 P1 60.0(4)
C4 P1 C3 N1 50.0(3)
C5 P1 C3 N1 -50.2(3)
Ru1 P1 C3 N1 177.6(2)
C7 N2 C4 P1 -60.4(4)
C6 N2 C4 P1 59.7(4)
C5 P1 C4 N2 49.3(3)
C3 P1 C4 N2 -50.1(3)
Ru1 P1 C4 N2 179.3(2)
C8 N3 C5 P1 -60.9(3)
C7 N3 C5 P1 59.2(3)
C4 P1 C5 N3 -49.0(3)
C3 P1 C5 N3 51.3(3)
Ru1 P1 C5 N3 -176.26(19)
C8 N1 C6 N2 -52.8(4)
C3 N1 C6 N2 68.7(4)
C7 N2 C6 N1 52.2(4)
C4 N2 C6 N1 -68.2(4)
C6 N2 C7 N3 -50.5(4)
C4 N2 C7 N3 70.1(4)
C8 N3 C7 N2 50.7(3)
C5 N3 C7 N2 -69.3(3)
C7 N3 C8 N1 -52.3(4)
C5 N3 C8 N1 67.9(4)
C6 N1 C8 N3 52.9(4)
C3 N1 C8 N3 -68.4(4)
O1 Ru1 C9 C14 143.64(13)
O2 Ru1 C9 C14 -142.99(17)
C12 Ru1 C9 C14 -65.48(14)
C13 Ru1 C9 C14 -28.87(13)
C11 Ru1 C9 C14 -102.13(15)
C10 Ru1 C9 C14 -129.3(2)
P1 Ru1 C9 C14 52.91(14)
O1 Ru1 C9 C10 -87.09(13)
O2 Ru1 C9 C10 -13.7(3)
C12 Ru1 C9 C10 63.79(13)
C13 Ru1 C9 C10 100.39(14)
C14 Ru1 C9 C10 129.3(2)
C11 Ru1 C9 C10 27.13(13)
P1 Ru1 C9 C10 -177.82(11)
O1 Ru1 C9 C15 28.4(2)
O2 Ru1 C9 C15 101.8(3)
C12 Ru1 C9 C15 179.3(3)
C13 Ru1 C9 C15 -144.1(3)
C14 Ru1 C9 C15 -115.2(3)
C11 Ru1 C9 C15 142.6(3)
C10 Ru1 C9 C15 115.5(3)
P1 Ru1 C9 C15 -62.3(2)
C14 C9 C10 C11 3.5(3)
C15 C9 C10 C11 -176.1(2)
Ru1 C9 C10 C11 -52.44(19)
C14 C9 C10 Ru1 55.92(17)
C15 C9 C10 Ru1 -123.6(2)
O1 Ru1 C10 C11 -129.76(13)
O2 Ru1 C10 C11 -51.62(15)
C12 Ru1 C10 C11 28.32(13)
C13 Ru1 C10 C11 65.81(14)
C14 Ru1 C10 C11 103.71(15)
C9 Ru1 C10 C11 134.5(2)
P1 Ru1 C10 C11 139.14(14)
O1 Ru1 C10 C9 95.74(13)
O2 Ru1 C10 C9 173.88(11)
C12 Ru1 C10 C9 -106.19(14)
C13 Ru1 C10 C9 -68.70(13)
C14 Ru1 C10 C9 -30.80(13)
C11 Ru1 C10 C9 -134.5(2)
P1 Ru1 C10 C9 4.6(2)
C9 C10 C11 C12 1.0(3)
Ru1 C10 C11 C12 -50.57(18)
C9 C10 C11 Ru1 51.59(18)
O1 Ru1 C11 C10 57.54(15)
O2 Ru1 C11 C10 136.96(13)
C12 Ru1 C11 C10 -134.6(2)
C13 Ru1 C11 C10 -103.47(15)
C14 Ru1 C11 C10 -65.47(14)
C9 Ru1 C11 C10 -28.21(13)
P1 Ru1 C11 C10 -135.92(15)
O1 Ru1 C11 C12 -167.87(12)
O2 Ru1 C11 C12 -88.46(13)
C13 Ru1 C11 C12 31.12(13)
C14 Ru1 C11 C12 69.12(13)
C9 Ru1 C11 C12 106.38(14)
C10 Ru1 C11 C12 134.6(2)
P1 Ru1 C11 C12 -1.3(2)
C10 C11 C12 C13 -5.3(3)
Ru1 C11 C12 C13 -57.29(16)
C10 C11 C12 C16 174.82(19)
Ru1 C11 C12 C16 122.83(19)
C10 C11 C12 Ru1 51.99(18)
O1 Ru1 C12 C13 151.96(14)
O2 Ru1 C12 C13 -137.08(13)
C14 Ru1 C12 C13 28.88(13)
C9 Ru1 C12 C13 65.33(13)
C11 Ru1 C12 C13 128.75(19)
C10 Ru1 C12 C13 101.72(14)
P1 Ru1 C12 C13 -51.85(13)
O1 Ru1 C12 C11 23.2(2)
O2 Ru1 C12 C11 94.17(13)
C13 Ru1 C12 C11 -128.75(19)
C14 Ru1 C12 C11 -99.86(14)
C9 Ru1 C12 C11 -63.42(14)
C10 Ru1 C12 C11 -27.03(13)
P1 Ru1 C12 C11 179.40(11)
O1 Ru1 C12 C16 -92.6(2)
O2 Ru1 C12 C16 -21.60(19)
C13 Ru1 C12 C16 115.5(2)
C14 Ru1 C12 C16 144.4(2)
C9 Ru1 C12 C16 -179.2(2)
C11 Ru1 C12 C16 -115.8(2)
C10 Ru1 C12 C16 -142.8(2)
P1 Ru1 C12 C16 63.63(19)
C11 C12 C13 C14 5.0(3)
C16 C12 C13 C14 -175.07(19)
Ru1 C12 C13 C14 -53.08(17)
C11 C12 C13 Ru1 58.12(16)
C16 C12 C13 Ru1 -121.99(19)
O1 Ru1 C13 C12 -130.5(2)
O2 Ru1 C13 C12 51.08(14)
C14 Ru1 C13 C12 -133.26(19)
C9 Ru1 C13 C12 -104.89(14)
C11 Ru1 C13 C12 -31.41(12)
C10 Ru1 C13 C12 -67.14(13)
P1 Ru1 C13 C12 136.43(12)
O1 Ru1 C13 C14 2.8(3)
O2 Ru1 C13 C14 -175.65(11)
C12 Ru1 C13 C14 133.26(19)
C9 Ru1 C13 C14 28.38(13)
C11 Ru1 C13 C14 101.85(14)
C10 Ru1 C13 C14 66.12(13)
P1 Ru1 C13 C14 -90.31(12)
C10 C9 C14 C13 -3.7(3)
C15 C9 C14 C13 175.9(2)
Ru1 C9 C14 C13 53.02(18)
C10 C9 C14 Ru1 -56.72(17)
C15 C9 C14 Ru1 122.8(2)
C12 C13 C14 C9 -0.6(3)
Ru1 C13 C14 C9 -53.51(18)
C12 C13 C14 Ru1 52.93(17)
O1 Ru1 C14 C9 -45.65(16)
O2 Ru1 C14 C9 143.11(18)
C12 Ru1 C14 C9 104.83(15)
C13 Ru1 C14 C9 133.3(2)
C11 Ru1 C14 C9 66.68(14)
C10 Ru1 C14 C9 30.98(14)
P1 Ru1 C14 C9 -135.02(13)
O1 Ru1 C14 C13 -179.00(11)
O2 Ru1 C14 C13 9.8(3)
C12 Ru1 C14 C13 -28.52(12)
C9 Ru1 C14 C13 -133.3(2)
C11 Ru1 C14 C13 -66.67(13)
C10 Ru1 C14 C13 -102.37(14)
P1 Ru1 C14 C13 91.63(12)
C13 C12 C16 C17 -77.5(3)
C11 C12 C16 C17 102.4(2)
Ru1 C12 C16 C17 -166.68(16)
C12 C16 C17 C18 -177.1(2)
C19A N4 C18 O5 -8.8(8)
C19B N4 C18 O5 3.8(9)
C19A N4 C18 C17 173.1(7)
C19B N4 C18 C17 -174.2(8)
C16 C17 C18 O5 38.5(3)
C16 C17 C18 N4 -143.4(3)
C18 N4 C19A C20A 173.0(8)
C19B N4 C19A C20A 136(4)
N4 C19A C20A C21A -172.9(10)
C18 N4 C19B C20B 153.6(9)
C19A N4 C19B C20B -57(2)
N4 C19B C20B C21B 61.5(18)
